data_2227487
loop_
_publ_author_name
'Fairuz, Zainal A.'
'Aiyub, Zaharah'
'Abdullah, Zanariah'
'Ng, Seik Weng'
'Tiekink, Edward R. T.'

_publ_section_title
;
 Tetra-\m-acetato-\k^8^<i>O</i>:<i>O</i>'-bis{[<i>N</i>-(4-chlorophenyl)-4-methylpyridin-2-amine-\k<i>N</i>^1^]copper(II)}
;
_journal_coeditor_code HB5589
_journal_issue 9
_journal_name_full 'Acta Crystallographica Section E'
_journal_page_first m1049
_journal_page_last m1050
_journal_paper_doi 10.1107/S1600536810030187
_journal_volume 66
_journal_year 2010
_chemical_formula_iupac '[Cu2 (C2 H3 O2)4 (C12 H11 Cl N2)2]'
_chemical_formula_moiety 'C32 H34 Cl2 Cu2 N4 O8  '
_chemical_formula_sum 'C32 H34 Cl2 Cu2 N4 O8'
_chemical_formula_weight 800.61
_chemical_name_systematic
;
Tetra-\m-acetato-\k^8^<i>O</i>:<i>O</i>'-bis{[<i>N</i>-(4-chlorophenyl)-4-
methylpyridin-2-amine-\k<i>N</i>^1^]copper(II)}
;
_space_group_IT_number 14
_symmetry_cell_setting monoclinic
_symmetry_space_group_name_Hall '-P 2ybc'
_symmetry_space_group_name_H-M 'P 1 21/c 1'
_atom_sites_solution_hydrogens geom
_atom_sites_solution_primary direct
_atom_sites_solution_secondary difmap
_audit_creation_method SHELXL-97
_cell_angle_alpha 90
_cell_angle_beta 109.901(2)
_cell_angle_gamma 90
_cell_formula_units_Z 2
_cell_length_a 11.7430(17)
_cell_length_b 15.619(2)
_cell_length_c 9.9866(14)
_cell_measurement_reflns_used 2098
_cell_measurement_temperature 296(2)
_cell_measurement_theta_max 23.4
_cell_measurement_theta_min 2.5
_cell_volume 1722.3(4)
_computing_cell_refinement 'SAINT (Bruker, 2009)'
_computing_data_collection 'APEX2 (Bruker, 2009)'
_computing_data_reduction 'SAINT (Bruker, 2009)'
_computing_molecular_graphics
;
ORTEP-3 (Farrugia, 1997) and DIAMOND (Brandenburg, 2006)
;
_computing_publication_material 'publCIF (Westrip, 2010)'
_computing_structure_refinement 'SHELXL97 (Sheldrick, 2008)'
_computing_structure_solution 'SHELXS97 (Sheldrick, 2008)'
_diffrn_ambient_temperature 296(2)
_diffrn_measured_fraction_theta_full 0.999
_diffrn_measured_fraction_theta_max 0.999
_diffrn_measurement_device_type 'Bruker SMART APEX CCD'
_diffrn_measurement_method '\w scan'
_diffrn_radiation_monochromator graphite
_diffrn_radiation_source 'fine-focus sealed tube'
_diffrn_radiation_type MoK\a
_diffrn_radiation_wavelength 0.71073
_diffrn_reflns_av_R_equivalents 0.065
_diffrn_reflns_av_sigmaI/netI 0.076
_diffrn_reflns_limit_h_max 13
_diffrn_reflns_limit_h_min -15
_diffrn_reflns_limit_k_max 20
_diffrn_reflns_limit_k_min -19
_diffrn_reflns_limit_l_max 12
_diffrn_reflns_limit_l_min -11
_diffrn_reflns_number 11432
_diffrn_reflns_theta_full 27.5
_diffrn_reflns_theta_max 27.5
_diffrn_reflns_theta_min 1.8
_diffrn_standards_decay_% 0
_diffrn_standards_interval_count 0
_diffrn_standards_interval_time 0
_diffrn_standards_number 0
_exptl_absorpt_coefficient_mu 1.445
_exptl_absorpt_correction_T_max 0.931
_exptl_absorpt_correction_T_min 0.632
_exptl_absorpt_correction_type multi-scan
_exptl_absorpt_process_details '(SADABS; Sheldrick, 1996)'
_exptl_crystal_colour green
_exptl_crystal_density_diffrn 1.544
_exptl_crystal_density_method 'not measured'
_exptl_crystal_description plate
_exptl_crystal_F_000 820
_exptl_crystal_size_max 0.35
_exptl_crystal_size_mid 0.25
_exptl_crystal_size_min 0.05
_refine_diff_density_max 0.49
_refine_diff_density_min -0.77
_refine_ls_extinction_method none
_refine_ls_goodness_of_fit_ref 1.04
_refine_ls_hydrogen_treatment mixed
_refine_ls_matrix_type full
_refine_ls_number_parameters 224
_refine_ls_number_reflns 3951
_refine_ls_number_restraints 1
_refine_ls_restrained_S_all 1.04
_refine_ls_R_factor_all 0.096
_refine_ls_R_factor_gt 0.052
_refine_ls_shift/su_max 0.001
_refine_ls_shift/su_mean 0.001
_refine_ls_structure_factor_coef Fsqd
_refine_ls_weighting_details 'calc w=1/[\s^2^(Fo^2^)+(0.064P)^2^+1.063P] where P=(Fo^2^+2Fc^2^)/3'
_refine_ls_weighting_scheme calc
_refine_ls_wR_factor_gt 0.128
_refine_ls_wR_factor_ref 0.151
_reflns_number_gt 2460
_reflns_number_total 3951
_reflns_threshold_expression I>2\s(I)
_cod_data_source_file hb5589.cif
_cod_data_source_block I
_cod_original_sg_symbol_H-M 'P 21/c'
_cod_database_code 2227487
_cod_database_fobs_code 2227487

loop_
_symmetry_equiv_pos_as_xyz
'x, y, z'
'-x, y+1/2, -z+1/2'
'-x, -y, -z'
'x, -y-1/2, z-1/2'

loop_
_atom_site_type_symbol
_atom_site_label
_atom_site_fract_x
_atom_site_fract_y
_atom_site_fract_z
_atom_site_U_iso_or_equiv
_atom_site_adp_type
_atom_site_calc_flag
_atom_site_refinement_flags
_atom_site_occupancy
_atom_site_disorder_assembly
_atom_site_disorder_group
Cu Cu1 0.92999(4) 0.47727(4) 0.57325(5) 0.03790(19) Uani d . 1 . .
Cl Cl1 0.17644(11) 0.30281(12) 0.10013(15) 0.0756(5) Uani d . 1 . .
N N1 0.8173(3) 0.4410(2) 0.7033(3) 0.0359(8) Uani d . 1 . .
N N2 0.6604(3) 0.3905(3) 0.5143(4) 0.0514(11) Uani d D 1 . .
H H2 0.712(3) 0.386(3) 0.472(4) 0.054(14) Uiso d D 1 . .
O O1 0.9185(3) 0.5697(2) 0.2909(3) 0.0520(8) Uani d . 1 . .
O O2 0.7991(2) 0.5312(2) 0.4143(3) 0.0526(9) Uani d . 1 . .
O O3 1.0247(3) 0.4097(2) 0.3375(3) 0.0502(8) Uani d . 1 . .
O O4 0.9027(3) 0.3711(2) 0.4573(4) 0.0539(9) Uani d . 1 . .
C C1 0.8177(4) 0.5643(3) 0.3087(5) 0.0424(10) Uani d . 1 . .
C C2 0.7092(4) 0.6009(4) 0.1941(5) 0.0656(15) Uani d . 1 . .
H H2A 0.6375 0.5713 0.1939 0.098 Uiso calc R 1 . .
H H2B 0.7191 0.5942 0.1032 0.098 Uiso calc R 1 . .
H H2C 0.7018 0.6607 0.2122 0.098 Uiso calc R 1 . .
C C3 0.9545(3) 0.3572(3) 0.3661(4) 0.0408(10) Uani d . 1 . .
C C4 0.9312(4) 0.2732(3) 0.2895(5) 0.0569(13) Uani d . 1 . .
H H4A 0.8869 0.2365 0.3312 0.085 Uiso calc R 1 . .
H H4B 1.0070 0.2468 0.2971 0.085 Uiso calc R 1 . .
H H4C 0.8849 0.2825 0.1909 0.085 Uiso calc R 1 . .
C C5 0.8690(4) 0.4552(3) 0.8442(5) 0.0490(12) Uani d . 1 . .
H H5 0.9457 0.4798 0.8764 0.059 Uiso calc R 1 . .
C C6 0.8160(4) 0.4360(4) 0.9428(5) 0.0531(13) Uani d . 1 . .
H H6 0.8555 0.4474 1.0388 0.064 Uiso calc R 1 . .
C C7 0.7010(4) 0.3986(3) 0.8961(4) 0.0456(11) Uani d . 1 . .
C C8 0.6464(3) 0.3833(3) 0.7531(4) 0.0417(11) Uani d . 1 . .
H H8 0.5700 0.3584 0.7193 0.050 Uiso calc R 1 . .
C C9 0.7059(3) 0.4054(3) 0.6584(4) 0.0350(9) Uani d . 1 . .
C C10 0.6402(5) 0.3728(4) 1.0011(5) 0.0710(17) Uani d . 1 . .
H H10A 0.5833 0.4162 1.0044 0.107 Uiso calc R 1 . .
H H10B 0.7002 0.3662 1.0939 0.107 Uiso calc R 1 . .
H H10C 0.5984 0.3195 0.9718 0.107 Uiso calc R 1 . .
C C11 0.5429(3) 0.3694(3) 0.4227(4) 0.0375(10) Uani d . 1 . .
C C12 0.4356(4) 0.3881(3) 0.4500(4) 0.0414(10) Uani d . 1 . .
H H12 0.4400 0.4149 0.5347 0.050 Uiso calc R 1 . .
C C13 0.3230(4) 0.3668(3) 0.3517(5) 0.0447(11) Uani d . 1 . .
H H13 0.2526 0.3776 0.3717 0.054 Uiso calc R 1 . .
C C14 0.3172(4) 0.3294(3) 0.2243(5) 0.0436(11) Uani d . 1 . .
C C15 0.4220(4) 0.3123(3) 0.1936(5) 0.0500(12) Uani d . 1 . .
H H15 0.4171 0.2877 0.1070 0.060 Uiso calc R 1 . .
C C16 0.5334(4) 0.3321(3) 0.2928(5) 0.0474(12) Uani d . 1 . .
H H16 0.6034 0.3202 0.2725 0.057 Uiso calc R 1 . .

loop_
_atom_site_aniso_label
_atom_site_aniso_U_11
_atom_site_aniso_U_22
_atom_site_aniso_U_33
_atom_site_aniso_U_12
_atom_site_aniso_U_13
_atom_site_aniso_U_23
Cu1 0.0227(2) 0.0514(4) 0.0388(3) -0.0041(2) 0.00946(19) 0.0002(3)
Cl1 0.0348(6) 0.1143(13) 0.0618(8) -0.0131(7) -0.0044(5) -0.0148(8)
N1 0.0246(15) 0.050(2) 0.0316(17) -0.0048(15) 0.0081(13) -0.0007(16)
N2 0.0275(17) 0.091(3) 0.037(2) -0.021(2) 0.0132(15) -0.011(2)
O1 0.0338(15) 0.075(2) 0.0466(18) 0.0082(16) 0.0124(14) 0.0134(17)
O2 0.0260(14) 0.080(3) 0.0495(18) 0.0036(15) 0.0100(13) 0.0128(17)
O3 0.0449(17) 0.058(2) 0.0533(19) -0.0118(16) 0.0234(15) -0.0082(16)
O4 0.0485(18) 0.058(2) 0.064(2) -0.0131(16) 0.0299(17) -0.0089(17)
C1 0.031(2) 0.049(3) 0.043(2) 0.001(2) 0.0071(18) -0.005(2)
C2 0.043(3) 0.085(4) 0.056(3) 0.023(3) 0.002(2) 0.010(3)
C3 0.0264(18) 0.050(3) 0.041(2) -0.0003(19) 0.0048(17) -0.003(2)
C4 0.053(3) 0.052(3) 0.061(3) -0.012(2) 0.013(2) -0.008(3)
C5 0.033(2) 0.074(4) 0.039(2) -0.017(2) 0.0113(18) -0.007(2)
C6 0.042(2) 0.081(4) 0.036(2) -0.017(3) 0.0125(19) -0.011(2)
C7 0.033(2) 0.069(3) 0.036(2) -0.004(2) 0.0133(17) 0.005(2)
C8 0.0242(18) 0.059(3) 0.041(2) -0.0074(19) 0.0093(17) 0.006(2)
C9 0.0247(17) 0.043(3) 0.033(2) -0.0035(17) 0.0049(15) 0.0015(18)
C10 0.051(3) 0.121(5) 0.045(3) -0.016(3) 0.021(2) 0.005(3)
C11 0.0256(18) 0.049(3) 0.035(2) -0.0080(18) 0.0068(16) 0.0046(19)
C12 0.033(2) 0.054(3) 0.037(2) -0.002(2) 0.0110(18) -0.004(2)
C13 0.0257(19) 0.056(3) 0.050(3) 0.005(2) 0.0102(18) 0.003(2)
C14 0.030(2) 0.051(3) 0.044(2) -0.004(2) 0.0039(17) -0.001(2)
C15 0.039(2) 0.065(3) 0.041(2) 0.000(2) 0.0069(19) -0.006(2)
C16 0.030(2) 0.073(4) 0.040(2) -0.004(2) 0.0140(18) -0.001(2)

loop_
_atom_type_symbol
_atom_type_description
_atom_type_scat_dispersion_real
_atom_type_scat_dispersion_imag
_atom_type_scat_source
C C 0.0033 0.0016 'International Tables Vol C Tables 4.2.6.8 and 6.1.1.4'
H H 0.0000 0.0000 'International Tables Vol C Tables 4.2.6.8 and 6.1.1.4'
N N 0.0061 0.0033 'International Tables Vol C Tables 4.2.6.8 and 6.1.1.4'
O O 0.0106 0.0060 'International Tables Vol C Tables 4.2.6.8 and 6.1.1.4'
Cl Cl 0.1484 0.1585 'International Tables Vol C Tables 4.2.6.8 and 6.1.1.4'
Cu Cu 0.3201 1.2651 'International Tables Vol C Tables 4.2.6.8 and 6.1.1.4'

loop_
_geom_angle_atom_site_label_1
_geom_angle_atom_site_label_2
_geom_angle_atom_site_label_3
_geom_angle_site_symmetry_1
_geom_angle_site_symmetry_3
_geom_angle
_geom_angle_publ_flag
O3 Cu1 O1 3_766 3_766 88.89(14) ?
O3 Cu1 O2 3_766 . 89.88(14) ?
O1 Cu1 O2 3_766 . 168.34(12) ?
O3 Cu1 O4 3_766 . 168.17(12) ?
O1 Cu1 O4 3_766 . 91.08(15) ?
O2 Cu1 O4 . . 87.76(14) ?
O3 Cu1 N1 3_766 . 95.02(13) ?
O1 Cu1 N1 3_766 . 94.59(12) ?
O2 Cu1 N1 . . 97.06(12) ?
O4 Cu1 N1 . . 96.77(13) ?
O3 Cu1 Cu1 3_766 3_766 83.47(9) ?
O1 Cu1 Cu1 3_766 3_766 84.00(9) ?
O2 Cu1 Cu1 . 3_766 84.35(9) ?
O4 Cu1 Cu1 . 3_766 84.76(9) ?
N1 Cu1 Cu1 . 3_766 177.94(9) ?
C9 N1 C5 . . 117.2(3) ?
C9 N1 Cu1 . . 127.9(3) ?
C5 N1 Cu1 . . 115.0(3) ?
C9 N2 C11 . . 131.6(3) ?
C9 N2 H2 . . 116(3) ?
C11 N2 H2 . . 111(3) ?
C1 O1 Cu1 . 3_766 123.3(3) ?
C1 O2 Cu1 . . 122.5(3) ?
C3 O3 Cu1 . 3_766 125.2(3) ?
C3 O4 Cu1 . . 122.5(3) ?
O1 C1 O2 . . 125.9(4) ?
O1 C1 C2 . . 117.4(4) ?
O2 C1 C2 . . 116.7(4) ?
C1 C2 H2A . . 109.5 ?
C1 C2 H2B . . 109.5 ?
H2A C2 H2B . . 109.5 ?
C1 C2 H2C . . 109.5 ?
H2A C2 H2C . . 109.5 ?
H2B C2 H2C . . 109.5 ?
O3 C3 O4 . . 123.9(4) ?
O3 C3 C4 . . 118.2(4) ?
O4 C3 C4 . . 117.8(4) ?
C3 C4 H4A . . 109.5 ?
C3 C4 H4B . . 109.5 ?
H4A C4 H4B . . 109.5 ?
C3 C4 H4C . . 109.5 ?
H4A C4 H4C . . 109.5 ?
H4B C4 H4C . . 109.5 ?
N1 C5 C6 . . 124.2(4) ?
N1 C5 H5 . . 117.9 ?
C6 C5 H5 . . 117.9 ?
C5 C6 C7 . . 118.5(4) ?
C5 C6 H6 . . 120.7 ?
C7 C6 H6 . . 120.7 ?
C8 C7 C6 . . 118.4(4) ?
C8 C7 C10 . . 120.8(4) ?
C6 C7 C10 . . 120.8(4) ?
C7 C8 C9 . . 119.8(4) ?
C7 C8 H8 . . 120.1 ?
C9 C8 H8 . . 120.1 ?
N1 C9 N2 . . 113.9(3) ?
N1 C9 C8 . . 121.9(3) ?
N2 C9 C8 . . 124.2(4) ?
C7 C10 H10A . . 109.5 ?
C7 C10 H10B . . 109.5 ?
H10A C10 H10B . . 109.5 ?
C7 C10 H10C . . 109.5 ?
H10A C10 H10C . . 109.5 ?
H10B C10 H10C . . 109.5 ?
C16 C11 N2 . . 116.9(4) ?
C16 C11 C12 . . 118.3(4) ?
N2 C11 C12 . . 124.6(4) ?
C13 C12 C11 . . 120.8(4) ?
C13 C12 H12 . . 119.6 ?
C11 C12 H12 . . 119.6 ?
C14 C13 C12 . . 119.2(4) ?
C14 C13 H13 . . 120.4 ?
C12 C13 H13 . . 120.4 ?
C13 C14 C15 . . 120.9(4) ?
C13 C14 Cl1 . . 119.6(3) ?
C15 C14 Cl1 . . 119.5(3) ?
C16 C15 C14 . . 119.5(4) ?
C16 C15 H15 . . 120.3 ?
C14 C15 H15 . . 120.3 ?
C15 C16 C11 . . 121.2(4) ?
C15 C16 H16 . . 119.4 ?
C11 C16 H16 . . 119.4 ?

loop_
_geom_bond_atom_site_label_1
_geom_bond_atom_site_label_2
_geom_bond_site_symmetry_2
_geom_bond_distance
_geom_bond_publ_flag
Cu1 O3 3_766 1.967(3) y
Cu1 O1 3_766 1.975(3) y
Cu1 O2 . 1.983(3) y
Cu1 O4 . 1.984(3) y
Cu1 N1 . 2.220(3) y
Cu1 Cu1 3_766 2.6431(10) y
Cl1 C14 . 1.745(4) ?
N1 C9 . 1.350(5) ?
N1 C5 . 1.348(5) ?
N2 C9 . 1.373(5) ?
N2 C11 . 1.411(5) ?
N2 H2 . 0.85(4) ?
O1 C1 . 1.258(5) ?
O1 Cu1 3_766 1.975(3) ?
O2 C1 . 1.259(5) ?
O3 C3 . 1.262(5) ?
O3 Cu1 3_766 1.967(3) ?
O4 C3 . 1.274(5) ?
C1 C2 . 1.506(6) ?
C2 H2A . 0.9600 ?
C2 H2B . 0.9600 ?
C2 H2C . 0.9600 ?
C3 C4 . 1.497(6) ?
C4 H4A . 0.9600 ?
C4 H4B . 0.9600 ?
C4 H4C . 0.9600 ?
C5 C6 . 1.366(6) ?
C5 H5 . 0.9300 ?
C6 C7 . 1.397(6) ?
C6 H6 . 0.9300 ?
C7 C8 . 1.373(6) ?
C7 C10 . 1.511(6) ?
C8 C9 . 1.397(5) ?
C8 H8 . 0.9300 ?
C10 H10A . 0.9600 ?
C10 H10B . 0.9600 ?
C10 H10C . 0.9600 ?
C11 C16 . 1.392(6) ?
C11 C12 . 1.407(6) ?
C12 C13 . 1.393(5) ?
C12 H12 . 0.9300 ?
C13 C14 . 1.380(6) ?
C13 H13 . 0.9300 ?
C14 C15 . 1.392(6) ?
C15 C16 . 1.381(6) ?
C15 H15 . 0.9300 ?
C16 H16 . 0.9300 ?

loop_
_geom_hbond_atom_site_label_D
_geom_hbond_atom_site_label_H
_geom_hbond_atom_site_label_A
_geom_hbond_site_symmetry_A
_geom_hbond_distance_DH
_geom_hbond_distance_HA
_geom_hbond_distance_DA
_geom_hbond_angle_DHA
_geom_hbond_publ_flag
N2 H2 O4 . 0.85(4) 2.30(2) 3.101(5) 156(4) yes
C4 H4a Cg1 4_554 0.96 2.83 3.650(5) 144 yes

loop_
_geom_torsion_atom_site_label_1
_geom_torsion_atom_site_label_2
_geom_torsion_atom_site_label_3
_geom_torsion_atom_site_label_4
_geom_torsion_site_symmetry_1
_geom_torsion_site_symmetry_2
_geom_torsion_site_symmetry_3
_geom_torsion_site_symmetry_4
_geom_torsion
_geom_torsion_publ_flag
O3 Cu1 N1 C9 3_766 . . . 134.2(4) ?
O1 Cu1 N1 C9 3_766 . . . -136.5(4) ?
O2 Cu1 N1 C9 . . . . 43.7(4) ?
O4 Cu1 N1 C9 . . . . -44.9(4) ?
O3 Cu1 N1 C5 3_766 . . . -47.1(3) ?
O1 Cu1 N1 C5 3_766 . . . 42.2(3) ?
O2 Cu1 N1 C5 . . . . -137.6(3) ?
O4 Cu1 N1 C5 . . . . 133.8(3) ?
O3 Cu1 O2 C1 3_766 . . . 84.2(4) ?
O1 Cu1 O2 C1 3_766 . . . 0.3(9) ?
O4 Cu1 O2 C1 . . . . -84.2(4) ?
N1 Cu1 O2 C1 . . . . 179.2(4) ?
Cu1 Cu1 O2 C1 3_766 . . . 0.8(4) ?
O3 Cu1 O4 C3 3_766 . . . 7.9(9) ?
O1 Cu1 O4 C3 3_766 . . . -81.8(3) ?
O2 Cu1 O4 C3 . . . . 86.6(3) ?
N1 Cu1 O4 C3 . . . . -176.6(3) ?
Cu1 Cu1 O4 C3 3_766 . . . 2.0(3) ?
Cu1 O1 C1 O2 3_766 . . . 2.0(7) ?
Cu1 O1 C1 C2 3_766 . . . -178.3(3) ?
Cu1 O2 C1 O1 . . . . -1.8(7) ?
Cu1 O2 C1 C2 . . . . 178.5(3) ?
Cu1 O3 C3 O4 3_766 . . . 0.4(6) ?
Cu1 O3 C3 C4 3_766 . . . -179.1(3) ?
Cu1 O4 C3 O3 . . . . -2.1(6) ?
Cu1 O4 C3 C4 . . . . 177.4(3) ?
C9 N1 C5 C6 . . . . 0.1(7) ?
Cu1 N1 C5 C6 . . . . -178.7(4) ?
N1 C5 C6 C7 . . . . 0.3(8) ?
C5 C6 C7 C8 . . . . -0.3(8) ?
C5 C6 C7 C10 . . . . 177.6(5) ?
C6 C7 C8 C9 . . . . -0.2(7) ?
C10 C7 C8 C9 . . . . -178.1(5) ?
C5 N1 C9 N2 . . . . -178.3(4) ?
Cu1 N1 C9 N2 . . . . 0.4(6) ?
C5 N1 C9 C8 . . . . -0.6(6) ?
Cu1 N1 C9 C8 . . . . 178.0(3) ?
C11 N2 C9 N1 . . . . -167.2(5) ?
C11 N2 C9 C8 . . . . 15.3(8) ?
C7 C8 C9 N1 . . . . 0.7(7) ?
C7 C8 C9 N2 . . . . 178.1(5) ?
C9 N2 C11 C16 . . . . -159.9(5) ?
C9 N2 C11 C12 . . . . 24.1(8) ?
C16 C11 C12 C13 . . . . 2.3(7) ?
N2 C11 C12 C13 . . . . 178.3(4) ?
C11 C12 C13 C14 . . . . -2.1(7) ?
C12 C13 C14 C15 . . . . 0.5(7) ?
C12 C13 C14 Cl1 . . . . -179.8(4) ?
C13 C14 C15 C16 . . . . 0.8(8) ?
Cl1 C14 C15 C16 . . . . -178.9(4) ?
C14 C15 C16 C11 . . . . -0.5(8) ?
N2 C11 C16 C15 . . . . -177.3(4) ?
C12 C11 C16 C15 . . . . -1.0(7) ?
